data_2006837
loop_
_publ_author_name
'Hensen, Karl'
'Gebhardt, Frank'
'Kettner, Markus'
'Pickel, Peter'
'Bolte, Michael'

_publ_section_title
;
 Two Cyclotetrasiloxanes at 143K
;
_journal_issue 12
_journal_name_full 'Acta Crystallographica Section C'
_journal_page_first 1867
_journal_page_last 1869
_journal_paper_doi 10.1107/S0108270197010068
_journal_volume 53
_journal_year 1997
_chemical_formula_sum 'C48 H40 O4 Si4'
_chemical_formula_weight 793.16
_chemical_name_systematic
;
octaphenylcyclotetrasiloxane
;
_space_group_IT_number 2
_symmetry_cell_setting triclinic
_symmetry_space_group_name_Hall '-P 1'
_symmetry_space_group_name_H-M 'P -1'
_audit_creation_method SHELXL
_cell_angle_alpha 83.3230(10)
_cell_angle_beta 83.7350(10)
_cell_angle_gamma 76.0300(10)
_cell_formula_units_Z 2
_cell_length_a 10.66880(10)
_cell_length_b 10.73530(10)
_cell_length_c 18.8291(2)
_cell_measurement_reflns_used 7927
_cell_measurement_temperature 143
_cell_measurement_theta_max 25.00
_cell_measurement_theta_min 1.00
_cell_volume 2071.21(4)
_computing_cell_refinement SMART
_computing_data_collection 'SMART (Siemens, 1995)'
_computing_data_reduction 'SAINT (Siemens, 1995)'
_computing_molecular_graphics 'XP in SHELXTL-Plus (Sheldrick, 1991)'
_computing_structure_refinement 'SHELXL96 (Sheldrick, 1996b)'
_computing_structure_solution 'SHELXS96 (Sheldrick, 1990)'
_diffrn_ambient_temperature 143
_diffrn_measurement_device 'Siemens CCD three-circle diffractometer'
_diffrn_measurement_method \w
_diffrn_radiation_monochromator 'highly oriented graphite crystal'
_diffrn_radiation_source 'fine-focus sealed tube'
_diffrn_radiation_type MoK\a
_diffrn_radiation_wavelength 0.71073
_diffrn_reflns_av_R_equivalents 0.0176
_diffrn_reflns_av_sigmaI/netI 0.0167
_diffrn_reflns_limit_h_max 13
_diffrn_reflns_limit_h_min -13
_diffrn_reflns_limit_k_max 13
_diffrn_reflns_limit_k_min -13
_diffrn_reflns_limit_l_max 23
_diffrn_reflns_limit_l_min -23
_diffrn_reflns_number 32949
_diffrn_reflns_theta_max 26.40
_diffrn_reflns_theta_min 1.96
_diffrn_standards_decay_% 0
_diffrn_standards_interval_time 720
_diffrn_standards_number 501
_exptl_absorpt_coefficient_mu 0.188
_exptl_absorpt_correction_T_max 1.000
_exptl_absorpt_correction_T_min 0.847
_exptl_absorpt_correction_type 'Empirical (SADABS; Sheldrick, 1996a)'
_exptl_crystal_colour colourless
_exptl_crystal_density_diffrn 1.272
_exptl_crystal_description block
_exptl_crystal_F_000 832
_exptl_crystal_size_max 0.80
_exptl_crystal_size_mid 0.60
_exptl_crystal_size_min 0.20
_refine_diff_density_max 0.356
_refine_diff_density_min -0.255
_refine_ls_extinction_method none
_refine_ls_goodness_of_fit_all 1.031
_refine_ls_goodness_of_fit_obs 1.056
_refine_ls_hydrogen_treatment 'H atoms: see text'
_refine_ls_matrix_type full
_refine_ls_number_parameters 505
_refine_ls_number_reflns 8383
_refine_ls_number_restraints 0
_refine_ls_restrained_S_all 1.031
_refine_ls_restrained_S_obs 1.056
_refine_ls_R_factor_all 0.0375
_refine_ls_R_factor_obs .0301
_refine_ls_shift/esd_max 0.001
_refine_ls_shift/esd_mean 0.000
_refine_ls_structure_factor_coef Fsqd
_refine_ls_weighting_details 'w = 1/[\s^2^(Fo^2^)+(0.0392P)^2^+0.9123P] where P=(Fo^2^+2Fc^2^)/3'
_refine_ls_weighting_scheme calc
_refine_ls_wR_factor_all 0.0825
_refine_ls_wR_factor_obs .0784
_reflns_number_observed 7270
_reflns_number_total 8383
_reflns_observed_criterion >2sigma(I)
_cod_data_source_file jz1227.cif
_cod_data_source_block I
_cod_depositor_comments
;
The following automatic conversions were performed:
'_symmetry_cell_setting' value 'Triclinic' changed to 'triclinic'
according to '/home/saulius/struct/CIF-dictionaries/cif_core.dic'
dictionary named 'cif_core.dic' version 2.4.1 from 2010-06-29.

Automatic conversion script
Id: cif_fix_enum 1527 2010-12-29 10:47:43Z saulius 

The following automatic conversions were performed:

'_symmetry_cell_setting' value 'Triclinic' changed to 'triclinic'
according to /home/saulius/struct/CIF-dictionaries/cif_core.dic
dictionary named 'cif_core.dic' version 2.4.1 from 2010-06-29.

Automatic conversion script
Id: cif_fix_values 1715 2011-07-08 13:25:40Z adriana 

The following automatic conversions were performed:

'_refine_ls_weighting_scheme' value 'calc w =
1/[\s^2^(Fo^2^)+(0.0392P)^2^+0.9123P] where P=(Fo^2^+2Fc^2^)/3' was
changed to 'calc'. New tag '_refine_ls_weighting_details' was
created. The value of the new tag was set to 'w =
1/[\s^2^(Fo^2^)+(0.0392P)^2^+0.9123P] where P=(Fo^2^+2Fc^2^)/3'.

Automatic conversion script
Id: cif_fix_values 3143 2015-03-26 13:38:13Z robertas 
;
_cod_database_code 2006837

loop_
_symmetry_equiv_pos_as_xyz
'x, y, z'
'-x, -y, -z'

loop_
_atom_site_aniso_label
_atom_site_aniso_U_11
_atom_site_aniso_U_22
_atom_site_aniso_U_33
_atom_site_aniso_U_12
_atom_site_aniso_U_13
_atom_site_aniso_U_23
Si1 .02062(18) .01587(18) .0275(2) -.00393(13) -.00438(14) -.00168(14)
O2 .0285(5) .0180(5) .0349(6) -.0056(4) -.0069(4) -.0035(4)
Si3 .02151(18) .01676(18) .02652(19) -.00625(14) -.00490(14) -.00249(14)
O4 .0248(5) .0247(5) .0392(6) -.0053(4) -.0090(4) -.0039(4)
C11 .0250(7) .0232(7) .0285(7) -.0079(5) -.0042(6) -.0028(6)
C12 .0457(10) .0300(8) .0389(9) -.0001(7) .0019(7) .0062(7)
C13 .0613(12) .0449(11) .0401(10) -.0090(9) .0111(9) .0106(8)
C14 .0407(9) .0461(10) .0427(10) -.0124(8) .0126(8) -.0068(8)
C15 .0333(9) .0338(9) .0504(10) -.0027(7) .0076(7) -.0030(7)
C16 .0322(8) .0271(8) .0401(9) -.0038(6) .0031(7) .0031(6)
C21 .0195(6) .0191(6) .0304(7) -.0041(5) -.0003(5) -.0014(5)
C22 .0343(8) .0235(7) .0349(8) -.0089(6) -.0047(6) -.0030(6)
C23 .0390(9) .0203(7) .0474(10) -.0105(6) -.0001(7) .0000(7)
C24 .0412(9) .0278(8) .0360(9) -.0089(7) .0060(7) .0058(6)
C25 .0601(11) .0341(9) .0273(8) -.0145(8) .0000(7) -.0002(7)
C26 .0433(9) .0241(7) .0308(8) -.0120(6) -.0004(6) -.0026(6)
C31 .0309(7) .0249(7) .0249(7) -.0121(6) -.0042(6) -.0049(5)
C32 .0327(9) .0390(10) .0673(13) -.0109(7) .0029(8) .0064(9)
C33 .0401(11) .0574(13) .0817(16) -.0201(9) .0179(10) -.0031(11)
C34 .0641(13) .0525(11) .0425(10) -.0372(10) .0168(9) -.0108(8)
C35 .0700(13) .0322(9) .0362(9) -.0243(9) .0003(8) .0012(7)
C36 .0430(9) .0265(8) .0348(8) -.0119(7) -.0017(7) -.0028(6)
C41 .0296(7) .0187(7) .0276(7) -.0118(5) -.0011(6) -.0020(5)
C42 .0316(8) .0311(8) .0388(9) -.0136(6) .0047(6) -.0052(6)
C43 .0520(11) .0416(10) .0408(10) -.0220(8) .0199(8) -.0130(8)
C44 .0717(13) .0418(10) .0254(8) -.0318(9) .0034(8) -.0046(7)
C45 .0584(11) .0387(9) .0332(9) -.0162(8) -.0148(8) .0000(7)
C46 .0384(9) .0300(8) .0322(8) -.0056(6) -.0081(7) -.0053(6)
Si5 .01533(17) .01956(18) .02269(18) -.00246(13) -.00322(13) -.00193(14)
O6 .0227(5) .0215(5) .0276(5) -.0031(4) -.0038(4) -.0034(4)
Si7 .01698(17) .01897(18) .02059(18) -.00482(13) -.00306(13) -.00144(13)
O8 .0190(5) .0264(5) .0293(5) -.0055(4) -.0044(4) -.0038(4)
C51 .0161(6) .0230(7) .0306(7) -.0051(5) -.0032(5) .0021(5)
C52 .0278(7) .0345(8) .0295(8) -.0010(6) -.0033(6) .0000(6)
C53 .0363(9) .0564(11) .0294(8) -.0041(8) -.0054(7) .0089(8)
C54 .0287(8) .0411(10) .0522(11) -.0072(7) -.0081(7) .0242(8)
C55 .0356(9) .0234(8) .0707(13) -.0078(7) -.0138(8) .0090(8)
C56 .0345(8) .0250(8) .0472(10) -.0067(6) -.0132(7) -.0007(7)
C61 .0183(6) .0221(7) .0271(7) -.0005(5) -.0019(5) .0009(5)
C62 .0275(7) .0345(8) .0317(8) -.0074(6) .0017(6) -.0052(6)
C63 .0385(9) .0466(10) .0300(8) -.0046(7) .0044(7) -.0052(7)
C64 .0297(8) .0396(9) .0381(9) .0013(7) .0093(7) .0061(7)
C65 .0234(8) .0518(11) .0573(11) -.0126(7) .0048(7) -.0018(9)
C66 .0242(8) .0504(10) .0420(9) -.0117(7) -.0002(7) -.0113(8)
C71 .0173(6) .0218(7) .0224(6) -.0031(5) -.0020(5) -.0028(5)
C72 .0232(7) .0240(7) .0272(7) -.0074(5) -.0023(5) -.0013(5)
C73 .0310(8) .0346(8) .0321(8) -.0120(6) -.0026(6) -.0108(6)
C74 .0410(9) .0496(10) .0223(7) -.0136(7) -.0031(6) -.0070(7)
C75 .0460(9) .0405(9) .0242(8) -.0163(7) -.0002(7) .0040(6)
C76 .0321(8) .0253(7) .0286(7) -.0105(6) -.0015(6) -.0009(6)
C81 .0224(7) .0230(7) .0196(6) -.0060(5) -.0029(5) -.0025(5)
C82 .0234(8) .0366(9) .0522(10) -.0044(6) -.0055(7) .0177(8)
C83 .0232(8) .0457(10) .0591(11) -.0097(7) -.0003(7) .0175(8)
C84 .0366(8) .0321(8) .0316(8) -.0125(7) .0018(6) .0065(6)
C85 .0366(8) .0255(8) .0311(8) -.0014(6) -.0015(6) .0065(6)
C86 .0232(7) .0275(7) .0271(7) -.0017(6) -.0008(6) -.0005(6)

loop_
_atom_site_label
_atom_site_fract_x
_atom_site_fract_y
_atom_site_fract_z
_atom_site_U_iso_or_equiv
_atom_site_thermal_displace_type
_atom_site_calc_flag
_atom_site_refinement_flags
_atom_site_occupancy
_atom_site_disorder_group
_atom_site_type_symbol
Si1 .16840(4) .32424(3) .01015(2) .02122(9) Uani d . 1 . Si
O2 .16908(9) .45987(9) .04040(5) .0267(2) Uani d . 1 . O
Si3 .11531(4) .61361(3) .04681(2) .02103(9) Uani d . 1 . Si
O4 -.03226(10) .66265(9) .02457(6) .0291(2) Uani d . 1 . O
C11 .30325(13) .28611(13) -.06081(8) .0250(3) Uani d . 1 . C
C12 .31845(18) .37651(16) -.11874(9) .0409(4) Uani d . 1 . C
H12 .2578 .4575 -.1221 .049 Uiso calc R 1 . H
C13 .4203(2) .35053(19) -.17151(10) .0517(5) Uani d . 1 . C
H13 .4288 .4137 -.2103 .062 Uiso calc R 1 . H
C14 .50904(18) .23382(18) -.16787(10) .0438(4) Uani d . 1 . C
H14 .5789 .2165 -.2039 .053 Uiso calc R 1 . H
C15 .49606(16) .14230(17) -.11189(10) .0409(4) Uani d . 1 . C
H15 .5563 .0610 -.1095 .049 Uiso calc R 1 . H
C16 .39476(15) .16860(15) -.05866(9) .0347(3) Uani d . 1 . C
H16 .3877 .1050 -.0199 .042 Uiso calc R 1 . H
C21 .18133(13) .19749(13) .08650(8) .0233(3) Uani d . 1 . C
C22 .16628(15) .07453(14) .07696(8) .0303(3) Uani d . 1 . C
H22 .1546 .0556 .0304 .036 Uiso calc R 1 . H
C23 .16812(16) -.01988(15) .13379(9) .0355(4) Uani d . 1 . C
H23 .1580 -.1027 .1261 .043 Uiso calc R 1 . H
C24 .18463(16) .00646(15) .20157(9) .0363(4) Uani d . 1 . C
H24 .1843 -.0576 .2409 .044 Uiso calc R 1 . H
C25 .20162(18) .12599(16) .21222(9) .0404(4) Uani d . 1 . C
H25 .2144 .1437 .2588 .048 Uiso calc R 1 . H
C26 .20019(16) .22096(15) .15510(8) .0322(3) Uani d . 1 . C
H26 .2123 .3029 .1631 .039 Uiso calc R 1 . H
C31 .22426(14) .69806(14) -.01461(8) .0256(3) Uani d . 1 . C
C32 .35443(17) .63866(18) -.02992(11) .0473(5) Uani d . 1 . C
H32 .3872 .5535 -.0092 .057 Uiso calc R 1 . H
C33 .4376(2) .7009(2) -.07479(13) .0602(6) Uani d . 1 . C
H33 .5261 .6587 -.0840 .072 Uiso calc R 1 . H
C34 .3913(2) .82384(19) -.10580(10) .0500(5) Uani d . 1 . C
H34 .4476 .8666 -.1365 .060 Uiso calc R 1 . H
C35 .2635(2) .88428(17) -.09224(9) .0447(4) Uani d . 1 . C
H35 .2313 .9688 -.1139 .054 Uiso calc R 1 . H
C36 .18069(17) .82242(15) -.04690(8) .0343(3) Uani d . 1 . C
H36 .0926 .8659 -.0378 .041 Uiso calc R 1 . H
C41 .11487(14) .64365(13) .14212(8) .0244(3) Uani d . 1 . C
C42 .00668(15) .71815(15) .17875(9) .0332(3) Uani d . 1 . C
H42 -.0703 .7521 .1552 .040 Uiso calc R 1 . H
C43 .01025(19) .74332(17) .24934(10) .0439(4) Uani d . 1 . C
H43 -.0636 .7952 .2732 .053 Uiso calc R 1 . H
C44 .1209(2) .69313(17) .28474(9) .0435(4) Uani d . 1 . C
H44 .1227 .7100 .3330 .052 Uiso calc R 1 . H
C45 .22838(19) .61870(17) .25010(9) .0420(4) Uani d . 1 . C
H45 .3043 .5836 .2745 .050 Uiso calc R 1 . H
C46 .22555(16) .59498(15) .17935(8) .0333(3) Uani d . 1 . C
H46 .3006 .5445 .1557 .040 Uiso calc R 1 . H
Si5 .80335(3) .63658(3) .503255(19) .01935(9) Uani d . 1 . Si
O6 .83676(9) .49859(9) .46957(5) .0241(2) Uani d . 1 . O
Si7 .91596(3) .35145(3) .457613(19) .01865(8) Uani d . 1 . Si
O8 1.06690(9) .33290(9) .47199(5) .0246(2) Uani d . 1 . O
C51 .73319(12) .76398(13) .43317(8) .0234(3) Uani d . 1 . C
C52 .71834(14) .73779(16) .36425(8) .0318(3) Uani d . 1 . C
H52 .7452 .6517 .3515 .038 Uiso calc R 1 . H
C53 .66445(17) .83651(19) .31361(9) .0427(4) Uani d . 1 . C
H53 .6558 .8173 .2666 .051 Uiso calc R 1 . H
C54 .62389(16) .96151(17) .33156(10) .0428(4) Uani d . 1 . C
H54 .5872 1.0283 .2970 .051 Uiso calc R 1 . H
C55 .63631(16) .99002(16) .39948(11) .0434(4) Uani d . 1 . C
H55 .6079 1.0763 .4119 .052 Uiso calc R 1 . H
C56 .69064(15) .89224(15) .44999(10) .0351(4) Uani d . 1 . C
H56 .6991 .9127 .4967 .042 Uiso calc R 1 . H
C61 .68423(13) .63777(13) .58349(7) .0235(3) Uani d . 1 . C
C62 .69802(15) .69090(15) .64567(8) .0314(3) Uani d . 1 . C
H62 .7737 .7211 .6490 .038 Uiso calc R 1 . H
C63 .60271(17) .70035(17) .70295(9) .0397(4) Uani d . 1 . C
H63 .6137 .7375 .7446 .048 Uiso calc R 1 . H
C64 .49274(16) .65616(16) .69953(9) .0391(4) Uani d . 1 . C
H64 .4279 .6630 .7386 .047 Uiso calc R 1 . H
C65 .47726(16) .60211(18) .63934(10) .0444(4) Uani d . 1 . C
H65 .4021 .5706 .6370 .053 Uiso calc R 1 . H
C66 .57174(15) .59356(17) .58187(9) .0380(4) Uani d . 1 . C
H66 .5595 .5567 .5404 .046 Uiso calc R 1 . H
C71 .90357(12) .32524(13) .36287(7) .0207(3) Uani d . 1 . C
C72 .86086(13) .21999(13) .34522(8) .0245(3) Uani d . 1 . C
H72 .8401 .1586 .3824 .029 Uiso calc R 1 . H
C73 .84835(15) .20377(15) .27425(8) .0312(3) Uani d . 1 . C
H73 .8202 .1313 .2633 .037 Uiso calc R 1 . H
C74 .87697(16) .29322(17) .21974(8) .0368(4) Uani d . 1 . C
H74 .8671 .2830 .1714 .044 Uiso calc R 1 . H
C75 .92005(17) .39775(16) .23582(8) .0366(4) Uani d . 1 . C
H75 .9403 .4589 .1983 .044 Uiso calc R 1 . H
C76 .93367(14) .41345(14) .30653(8) .0282(3) Uani d . 1 . C
H76 .9639 .4851 .3169 .034 Uiso calc R 1 . H
C81 .84309(13) .23639(13) .52041(7) .0214(3) Uani d . 1 . C
C82 .70862(15) .25767(16) .53189(10) .0394(4) Uani d . 1 . C
H82 .6565 .3326 .5087 .047 Uiso calc R 1 . H
C83 .64862(16) .17293(18) .57611(10) .0444(4) Uani d . 1 . C
H83 .5567 .1899 .5828 .053 Uiso calc R 1 . H
C84 .72286(16) .06388(15) .61027(8) .0338(3) Uani d . 1 . C
H84 .6824 .0059 .6411 .041 Uiso calc R 1 . H
C85 .85610(15) .03946(15) .59939(8) .0329(3) Uani d . 1 . C
H85 .9074 -.0362 .6224 .040 Uiso calc R 1 . H
C86 .91601(14) .12486(14) .55492(8) .0269(3) Uani d . 1 . C
H86 1.0079 .1068 .5480 .032 Uiso calc R 1 . H

loop_
_atom_type_symbol
_atom_type_description
_atom_type_scat_dispersion_real
_atom_type_scat_dispersion_imag
_atom_type_scat_source
C C 0.0033 0.0016 'International Tables Vol C Tables 4.2.6.8 and 6.1.1.4'
H H 0.0000 0.0000 'International Tables Vol C Tables 4.2.6.8 and 6.1.1.4'
O O 0.0106 0.0060 'International Tables Vol C Tables 4.2.6.8 and 6.1.1.4'
Si Si 0.0817 0.0704 'International Tables Vol C Tables 4.2.6.8 and 6.1.1.4'

loop_
_geom_angle_atom_site_label_1
_geom_angle_atom_site_label_2
_geom_angle_atom_site_label_3
_geom_angle_site_symmetry_1
_geom_angle_site_symmetry_3
_geom_angle
O2 Si1 O4 . 2_565 109.45(5)
O2 Si1 C21 . . 108.42(6)
O4 Si1 C21 2_565 . 108.59(6)
O2 Si1 C11 . . 109.48(6)
O4 Si1 C11 2_565 . 108.61(6)
C21 Si1 C11 . . 112.26(6)
Si3 O2 Si1 . . 153.41(7)
O4 Si3 O2 . . 111.24(5)
O4 Si3 C41 . . 107.62(6)
O2 Si3 C41 . . 108.16(6)
O4 Si3 C31 . . 110.01(6)
O2 Si3 C31 . . 107.38(6)
C41 Si3 C31 . . 112.45(6)
Si3 O4 Si1 . 2_565 163.73(7)
C16 C11 C12 . . 116.91(14)
C16 C11 Si1 . . 122.45(11)
C12 C11 Si1 . . 120.64(11)
C13 C12 C11 . . 121.37(16)
C14 C13 C12 . . 120.35(16)
C15 C14 C13 . . 119.69(16)
C14 C15 C16 . . 120.02(16)
C15 C16 C11 . . 121.65(15)
C26 C21 C22 . . 117.57(13)
C26 C21 Si1 . . 122.23(11)
C22 C21 Si1 . . 120.14(11)
C23 C22 C21 . . 121.49(14)
C24 C23 C22 . . 119.85(14)
C23 C24 C25 . . 119.81(15)
C24 C25 C26 . . 120.42(15)
C21 C26 C25 . . 120.83(14)
C36 C31 C32 . . 116.91(14)
C36 C31 Si3 . . 122.16(12)
C32 C31 Si3 . . 120.93(12)
C33 C32 C31 . . 121.73(17)
C34 C33 C32 . . 119.80(19)
C35 C34 C33 . . 119.80(16)
C34 C35 C36 . . 120.37(17)
C35 C36 C31 . . 121.39(16)
C46 C41 C42 . . 117.38(14)
C46 C41 Si3 . . 120.63(11)
C42 C41 Si3 . . 121.97(11)
C43 C42 C41 . . 120.94(16)
C44 C43 C42 . . 120.23(16)
C45 C44 C43 . . 120.00(16)
C44 C45 C46 . . 119.83(17)
C45 C46 C41 . . 121.61(15)
O8 Si5 O6 2_766 . 110.80(5)
O8 Si5 C51 2_766 . 109.68(6)
O6 Si5 C51 . . 108.16(6)
O8 Si5 C61 2_766 . 107.80(6)
O6 Si5 C61 . . 111.08(6)
C51 Si5 C61 . . 109.31(6)
Si5 O6 Si7 . . 156.84(7)
O8 Si7 O6 . . 109.90(5)
O8 Si7 C81 . . 109.58(6)
O6 Si7 C81 . . 109.60(6)
O8 Si7 C71 . . 109.88(6)
O6 Si7 C71 . . 107.28(5)
C81 Si7 C71 . . 110.57(6)
Si7 O8 Si5 . 2_766 159.82(7)
C52 C51 C56 . . 117.65(13)
C52 C51 Si5 . . 122.92(11)
C56 C51 Si5 . . 119.42(11)
C51 C52 C53 . . 120.85(15)
C54 C53 C52 . . 120.22(16)
C55 C54 C53 . . 120.18(15)
C54 C55 C56 . . 119.85(16)
C55 C56 C51 . . 121.24(16)
C62 C61 C66 . . 116.97(13)
C62 C61 Si5 . . 121.96(11)
C66 C61 Si5 . . 120.91(11)
C63 C62 C61 . . 121.16(15)
C64 C63 C62 . . 120.40(16)
C65 C64 C63 . . 119.71(15)
C64 C65 C66 . . 119.99(16)
C65 C66 C61 . . 121.77(16)
C72 C71 C76 . . 117.65(12)
C72 C71 Si7 . . 121.86(10)
C76 C71 Si7 . . 120.47(10)
C73 C72 C71 . . 121.21(13)
C74 C73 C72 . . 119.97(14)
C73 C74 C75 . . 119.88(14)
C74 C75 C76 . . 120.21(14)
C75 C76 C71 . . 121.07(14)
C86 C81 C82 . . 117.22(13)
C86 C81 Si7 . . 123.34(11)
C82 C81 Si7 . . 119.38(11)
C83 C82 C81 . . 122.03(14)
C84 C83 C82 . . 119.70(15)
C83 C84 C85 . . 119.63(14)
C84 C85 C86 . . 120.48(14)
C85 C86 C81 . . 120.93(13)

loop_
_geom_bond_atom_site_label_1
_geom_bond_atom_site_label_2
_geom_bond_site_symmetry_2
_geom_bond_distance
_geom_bond_publ_flag
Si1 O2 . 1.6260(10) ?
Si1 O4 2_565 1.6260(10) ?
Si1 C21 . 1.8534(14) ?
Si1 C11 . 1.8563(15) ?
O2 Si3 . 1.6253(10) ?
Si3 O4 . 1.6198(10) ?
Si3 C41 . 1.8590(14) ?
Si3 C31 . 1.8662(15) ?
O4 Si1 2_565 1.6260(10) ?
C11 C16 . 1.396(2) ?
C11 C12 . 1.396(2) ?
C12 C13 . 1.389(3) ?
C13 C14 . 1.375(3) ?
C14 C15 . 1.374(2) ?
C15 C16 . 1.391(2) ?
C21 C26 . 1.389(2) ?
C21 C22 . 1.4015(19) ?
C22 C23 . 1.384(2) ?
C23 C24 . 1.377(2) ?
C24 C25 . 1.378(2) ?
C25 C26 . 1.392(2) ?
C31 C36 . 1.393(2) ?
C31 C32 . 1.395(2) ?
C32 C33 . 1.393(3) ?
C33 C34 . 1.377(3) ?
C34 C35 . 1.371(3) ?
C35 C36 . 1.392(2) ?
C41 C46 . 1.399(2) ?
C41 C42 . 1.399(2) ?
C42 C43 . 1.393(2) ?
C43 C44 . 1.381(3) ?
C44 C45 . 1.377(3) ?
C45 C46 . 1.390(2) ?
Si5 O8 2_766 1.6236(10) ?
Si5 O6 . 1.6242(10) ?
Si5 C51 . 1.8638(14) ?
Si5 C61 . 1.8641(14) ?
O6 Si7 . 1.6299(10) ?
Si7 O8 . 1.6230(9) ?
Si7 C81 . 1.8579(14) ?
Si7 C71 . 1.8614(14) ?
O8 Si5 2_766 1.6236(9) ?
C51 C52 . 1.393(2) ?
C51 C56 . 1.404(2) ?
C52 C53 . 1.398(2) ?
C53 C54 . 1.377(3) ?
C54 C55 . 1.376(3) ?
C55 C56 . 1.392(2) ?
C61 C62 . 1.397(2) ?
C61 C66 . 1.397(2) ?
C62 C63 . 1.394(2) ?
C63 C64 . 1.378(3) ?
C64 C65 . 1.374(3) ?
C65 C66 . 1.391(2) ?
C71 C72 . 1.4014(19) ?
C71 C76 . 1.4014(19) ?
C72 C73 . 1.392(2) ?
C73 C74 . 1.383(2) ?
C74 C75 . 1.386(2) ?
C75 C76 . 1.389(2) ?
C81 C86 . 1.3930(19) ?
C81 C82 . 1.394(2) ?
C82 C83 . 1.385(2) ?
C83 C84 . 1.378(2) ?
C84 C85 . 1.379(2) ?
C85 C86 . 1.392(2) ?

loop_
_geom_torsion_atom_site_label_1
_geom_torsion_atom_site_label_2
_geom_torsion_atom_site_label_3
_geom_torsion_atom_site_label_4
_geom_torsion_site_symmetry_1
_geom_torsion_site_symmetry_4
_geom_torsion
O4 Si1 O2 Si3 2_565 . -15.67(18)
C21 Si1 O2 Si3 . . -133.96(15)
C11 Si1 O2 Si3 . . 103.26(16)
Si1 O2 Si3 O4 . . 21.32(18)
Si1 O2 Si3 C41 . . 139.31(15)
Si1 O2 Si3 C31 . . -99.11(16)
O2 Si3 O4 Si1 . 2_565 -23.6(3)
C41 Si3 O4 Si1 . 2_565 -141.9(3)
C31 Si3 O4 Si1 . 2_565 95.3(3)
O2 Si1 C11 C16 . . 126.56(12)
O4 Si1 C11 C16 2_565 . -113.98(13)
C21 Si1 C11 C16 . . 6.11(15)
O2 Si1 C11 C12 . . -52.29(14)
O4 Si1 C11 C12 2_565 . 67.17(14)
C21 Si1 C11 C12 . . -172.75(13)
C16 C11 C12 C13 . . -0.2(3)
Si1 C11 C12 C13 . . 178.66(15)
C11 C12 C13 C14 . . 0.2(3)
C12 C13 C14 C15 . . 0.4(3)
C13 C14 C15 C16 . . -1.0(3)
C14 C15 C16 C11 . . 1.0(3)
C12 C11 C16 C15 . . -0.3(2)
Si1 C11 C16 C15 . . -179.23(13)
O2 Si1 C21 C26 . . -5.29(14)
O4 Si1 C21 C26 2_565 . -124.13(12)
C11 Si1 C21 C26 . . 115.78(13)
O2 Si1 C21 C22 . . 171.83(11)
O4 Si1 C21 C22 2_565 . 53.00(13)
C11 Si1 C21 C22 . . -67.10(13)
C26 C21 C22 C23 . . 0.9(2)
Si1 C21 C22 C23 . . -176.31(12)
C21 C22 C23 C24 . . 0.2(2)
C22 C23 C24 C25 . . -1.2(3)
C23 C24 C25 C26 . . 1.0(3)
C22 C21 C26 C25 . . -1.1(2)
Si1 C21 C26 C25 . . 176.06(13)
C24 C25 C26 C21 . . 0.2(3)
O4 Si3 C31 C36 . . 29.82(14)
O2 Si3 C31 C36 . . 151.02(12)
C41 Si3 C31 C36 . . -90.12(13)
O4 Si3 C31 C32 . . -150.53(13)
O2 Si3 C31 C32 . . -29.33(15)
C41 Si3 C31 C32 . . 89.53(15)
C36 C31 C32 C33 . . 0.6(3)
Si3 C31 C32 C33 . . -179.04(17)
C31 C32 C33 C34 . . -0.7(3)
C32 C33 C34 C35 . . 0.1(3)
C33 C34 C35 C36 . . 0.5(3)
C34 C35 C36 C31 . . -0.5(3)
C32 C31 C36 C35 . . -0.1(2)
Si3 C31 C36 C35 . . 179.60(12)
O4 Si3 C41 C46 . . 171.10(11)
O2 Si3 C41 C46 . . 50.83(13)
C31 Si3 C41 C46 . . -67.58(13)
O4 Si3 C41 C42 . . -10.83(13)
O2 Si3 C41 C42 . . -131.11(11)
C31 Si3 C41 C42 . . 110.49(12)
C46 C41 C42 C43 . . 0.5(2)
Si3 C41 C42 C43 . . -177.59(12)
C41 C42 C43 C44 . . -1.0(2)
C42 C43 C44 C45 . . 0.5(3)
C43 C44 C45 C46 . . 0.4(3)
C44 C45 C46 C41 . . -0.9(3)
C42 C41 C46 C45 . . 0.4(2)
Si3 C41 C46 C45 . . 178.52(12)
O8 Si5 O6 Si7 2_766 . 27.25(19)
C51 Si5 O6 Si7 . . 147.50(17)
C61 Si5 O6 Si7 . . -92.54(18)
Si5 O6 Si7 O8 . . -28.89(19)
Si5 O6 Si7 C81 . . 91.59(18)
Si5 O6 Si7 C71 . . -148.32(17)
O6 Si7 O8 Si5 . 2_766 10.3(2)
C81 Si7 O8 Si5 . 2_766 -110.2(2)
C71 Si7 O8 Si5 . 2_766 128.2(2)
O8 Si5 C51 C52 2_766 . 119.42(12)
O6 Si5 C51 C52 . . -1.53(13)
C61 Si5 C51 C52 . . -122.59(12)
O8 Si5 C51 C56 2_766 . -61.82(13)
O6 Si5 C51 C56 . . 177.24(11)
C61 Si5 C51 C56 . . 56.17(13)
C56 C51 C52 C53 . . 0.8(2)
Si5 C51 C52 C53 . . 179.61(12)
C51 C52 C53 C54 . . -0.7(2)
C52 C53 C54 C55 . . 0.1(3)
C53 C54 C55 C56 . . 0.3(3)
C54 C55 C56 C51 . . -0.1(3)
C52 C51 C56 C55 . . -0.4(2)
Si5 C51 C56 C55 . . -179.25(13)
O8 Si5 C61 C62 2_766 . 15.51(13)
O6 Si5 C61 C62 . . 137.07(12)
C51 Si5 C61 C62 . . -103.65(12)
O8 Si5 C61 C66 2_766 . -169.21(12)
O6 Si5 C61 C66 . . -47.65(14)
C51 Si5 C61 C66 . . 71.63(14)
C66 C61 C62 C63 . . -0.7(2)
Si5 C61 C62 C63 . . 174.76(12)
C61 C62 C63 C64 . . 0.5(3)
C62 C63 C64 C65 . . 0.2(3)
C63 C64 C65 C66 . . -0.7(3)
C64 C65 C66 C61 . . 0.6(3)
C62 C61 C66 C65 . . 0.2(2)
Si5 C61 C66 C65 . . -175.35(14)
O8 Si7 C71 C72 . . 112.93(11)
O6 Si7 C71 C72 . . -127.63(11)
C81 Si7 C71 C72 . . -8.16(13)
O8 Si7 C71 C76 . . -68.89(12)
O6 Si7 C71 C76 . . 50.55(12)
C81 Si7 C71 C76 . . 170.02(11)
C76 C71 C72 C73 . . -0.2(2)
Si7 C71 C72 C73 . . 178.03(11)
C71 C72 C73 C74 . . -0.7(2)
C72 C73 C74 C75 . . 1.0(2)
C73 C74 C75 C76 . . -0.5(3)
C74 C75 C76 C71 . . -0.5(2)
C72 C71 C76 C75 . . 0.8(2)
Si7 C71 C76 C75 . . -177.48(12)
O8 Si7 C81 C86 . . -20.68(13)
O6 Si7 C81 C86 . . -141.35(11)
C71 Si7 C81 C86 . . 100.59(12)
O8 Si7 C81 C82 . . 162.36(12)
O6 Si7 C81 C82 . . 41.69(14)
C71 Si7 C81 C82 . . -76.37(14)
C86 C81 C82 C83 . . 0.5(3)
Si7 C81 C82 C83 . . 177.69(15)
C81 C82 C83 C84 . . 0.1(3)
C82 C83 C84 C85 . . -0.8(3)
C83 C84 C85 C86 . . 0.8(3)
C84 C85 C86 C81 . . -0.1(2)
C82 C81 C86 C85 . . -0.5(2)
Si7 C81 C86 C85 . . -177.56(12)
